data_1562477
loop_
_publ_author_name
'Rudyk, Brent W.'
'Stoyko, Stanislav S.'
'Oliynyk, Anton O.'
'Mar, Arthur'

_publ_section_title
;
 Rare-earth transition-metal gallium chalcogenides RE3MGaCh7 (M=Fe, Co,
 Ni; Ch=S, Se)
;
_journal_issue 1
_journal_name_full 'Journal of Solid State Chemistry'
_journal_page_first 79
_journal_page_last 88
_journal_paper_doi 10.1016/j.jssc.2013.11.003
_journal_volume 210
_journal_year 2014
_chemical_formula_structural 'La3 Fe Ga S7'
_chemical_formula_sum 'Fe Ga La3 S7'
_chemical_formula_weight 766.72
_chemical_name_common 'lanthanum iron gallium sulphide (3/1/1/7)'
_chemical_name_systematic 'lanthanum iron gallium sulphide (3/1/1/7)'
_space_group_IT_number 173
_space_group_name_Hall 'P 6c'
_space_group_name_H-M_alt 'P 63'
_symmetry_cell_setting hexagonal
_symmetry_space_group_name_Hall 'P 6c'
_symmetry_space_group_name_H-M 'P 63'
_atom_sites_solution_hydrogens .
_atom_sites_solution_primary direct
_atom_sites_solution_secondary difmap
_cell_angle_alpha 90.00
_cell_angle_beta 90.00
_cell_angle_gamma 120.00
_cell_formula_units_Z 2
_cell_length_a 10.1795(16)
_cell_length_b 10.1795(16)
_cell_length_c 6.0217(10)
_cell_measurement_reflns_used 4073
_cell_measurement_temperature 173(2)
_cell_measurement_theta_max 30.48
_cell_measurement_theta_min 4.10
_cell_volume 540.38(15)
_computing_cell_refinement 'Bruker SAINT 7.68A (Bruker, 2009)'
_computing_data_collection 'Bruker SMART 5.054 (Bruker, 1999)'
_computing_data_reduction 'Bruker SAINT 7.68A'
_computing_molecular_graphics 'ATOMS 5.1 (Dowty, 1999)'
_computing_publication_material 'Bruker SHELXTL 6.12'
_computing_structure_refinement 'Bruker SHELXTL 6.12'
_computing_structure_solution 'Bruker SHELXTL 6.12'
_diffrn_ambient_temperature 173(2)
_diffrn_measured_fraction_theta_full 0.992
_diffrn_measured_fraction_theta_max 0.992
_diffrn_measurement_device_type 'Bruker PLATFORM/SMART APEX II CCD'
_diffrn_measurement_method '\w scans'
_diffrn_radiation_monochromator graphite
_diffrn_radiation_source 'fine-focus sealed tube'
_diffrn_radiation_type MoK\a
_diffrn_radiation_wavelength 0.71073
_diffrn_reflns_av_R_equivalents 0.0473
_diffrn_reflns_av_sigmaI/netI 0.0308
_diffrn_reflns_limit_h_max 15
_diffrn_reflns_limit_h_min -15
_diffrn_reflns_limit_k_max 15
_diffrn_reflns_limit_k_min -15
_diffrn_reflns_limit_l_max 9
_diffrn_reflns_limit_l_min -9
_diffrn_reflns_number 7861
_diffrn_reflns_theta_full 33.31
_diffrn_reflns_theta_max 33.31
_diffrn_reflns_theta_min 2.31
_exptl_absorpt_coefficient_mu 16.660
_exptl_absorpt_correction_T_max 0.7358
_exptl_absorpt_correction_T_min 0.5647
_exptl_absorpt_correction_type numerical
_exptl_absorpt_process_details 'Bruker SHELXTL 6.12 (Sheldrick, 2001)'
_exptl_crystal_colour grey
_exptl_crystal_density_diffrn 4.712
_exptl_crystal_density_method 'not measured'
_exptl_crystal_description irregular
_exptl_crystal_F_000 680
_exptl_crystal_size_max 0.05
_exptl_crystal_size_mid 0.03
_exptl_crystal_size_min 0.03
_refine_diff_density_max 0.824
_refine_diff_density_min -0.901
_refine_diff_density_rms 0.193
_refine_ls_abs_structure_details 'Flack H D (1983), Acta Cryst. A39, 876-881'
_refine_ls_abs_structure_Flack 0.003(17)
_refine_ls_extinction_coef 0.00322(16)
_refine_ls_extinction_expression Fc^*^=kFc[1+0.001xFc^2^\l^3^/sin(2\q)]^-1/4^
_refine_ls_extinction_method SHELXL
_refine_ls_goodness_of_fit_ref 1.047
_refine_ls_hydrogen_treatment .
_refine_ls_matrix_type full
_refine_ls_number_parameters 39
_refine_ls_number_reflns 1381
_refine_ls_number_restraints 1
_refine_ls_restrained_S_all 1.046
_refine_ls_R_factor_all 0.0241
_refine_ls_R_factor_gt 0.0192
_refine_ls_shift/su_max 0.000
_refine_ls_shift/su_mean 0.000
_refine_ls_structure_factor_coef Fsqd
_refine_ls_weighting_details 'calc w=1/[\s^2^(Fo^2^)+(0.0076P)^2^+0.2765P] where P=(Fo^2^+2Fc^2^)/3'
_refine_ls_weighting_scheme calc
_refine_ls_wR_factor_gt 0.0308
_refine_ls_wR_factor_ref 0.0316
_reflns_number_gt 1263
_reflns_number_total 1381
_reflns_threshold_expression I>2s\(I)
_cod_data_source_file JSSC-2014-210-79.cif
_cod_data_source_block La3FeGaS7
_cod_database_code 1562477

loop_
_symmetry_equiv_pos_as_xyz
'x, y, z'
'-y, x-y, z'
'-x+y, -x, z'
'-x, -y, z+1/2'
'y, -x+y, z+1/2'
'x-y, x, z+1/2'

loop_
_atom_site_label
_atom_site_type_symbol
_atom_site_fract_x
_atom_site_fract_y
_atom_site_fract_z
_atom_site_U_iso_or_equiv
_atom_site_adp_type
_atom_site_occupancy
_atom_site_symmetry_multiplicity
_atom_site_calc_flag
_atom_site_refinement_flags
_atom_site_disorder_assembly
_atom_site_disorder_group
La La 0.373850(19) 0.232736(19) 0.28027(5) 0.00783(5) Uani 1 1 d . . .
Fe Fe 0.0000 0.0000 0.0000(2) 0.0121(2) Uani 1 3 d S . .
Ga Ga 0.3333 0.6667 0.36057(12) 0.00791(14) Uani 1 3 d S . .
S1 S 0.08860(10) 0.23305(10) 0.24431(15) 0.00896(18) Uani 1 1 d . . .
S2 S 0.51801(10) 0.09735(11) 0.00732(16) 0.00823(17) Uani 1 1 d . . .
S3 S 0.3333 0.6667 0.9911(3) 0.0079(3) Uani 1 3 d S . .

loop_
_atom_site_aniso_label
_atom_site_aniso_U_11
_atom_site_aniso_U_22
_atom_site_aniso_U_33
_atom_site_aniso_U_23
_atom_site_aniso_U_13
_atom_site_aniso_U_12
La 0.00634(8) 0.00713(8) 0.00943(8) -0.00015(12) 0.00099(11) 0.00292(7)
Fe 0.0100(2) 0.0100(2) 0.0164(6) 0.000 0.000 0.00500(12)
Ga 0.0084(2) 0.0084(2) 0.0070(3) 0.000 0.000 0.00419(10)
S1 0.0080(4) 0.0088(4) 0.0103(5) 0.0016(3) -0.0002(3) 0.0044(3)
S2 0.0072(4) 0.0076(4) 0.0082(4) -0.0006(3) -0.0012(3) 0.0024(3)
S3 0.0090(4) 0.0090(4) 0.0058(7) 0.000 0.000 0.0045(2)

loop_
_atom_type_symbol
_atom_type_description
_atom_type_scat_dispersion_real
_atom_type_scat_dispersion_imag
_atom_type_scat_source
S S 0.1246 0.1234 'International Tables Vol C Tables 4.2.6.8 and 6.1.1.4'
Fe Fe 0.3463 0.8444 'International Tables Vol C Tables 4.2.6.8 and 6.1.1.4'
Ga Ga 0.2307 1.6083 'International Tables Vol C Tables 4.2.6.8 and 6.1.1.4'
La La -0.2871 2.4523 'International Tables Vol C Tables 4.2.6.8 and 6.1.1.4'

loop_
_geom_angle_atom_site_label_1
_geom_angle_atom_site_label_2
_geom_angle_atom_site_label_3
_geom_angle
_geom_angle_site_symmetry_1
_geom_angle_site_symmetry_3
S2 La S1 104.07(3) 3_665 .
S2 La S3 76.89(3) 3_665 4_664
S1 La S3 151.26(3) . 4_664
S2 La S1 140.25(3) 3_665 3
S1 La S1 75.94(3) . 3
S3 La S1 121.97(2) 4_664 3
S2 La S2 77.38(4) 3_665 .
S1 La S2 133.24(3) . .
S3 La S2 75.39(3) 4_664 .
S1 La S2 75.10(3) 3 .
S2 La S2 73.395(18) 3_665 6
S1 La S2 73.21(3) . 6
S3 La S2 79.82(2) 4_664 6
S1 La S2 139.59(3) 3 6
S2 La S2 145.15(3) . 6
S2 La S1 144.15(3) 3_665 5
S1 La S1 75.39(2) . 5
S3 La S1 87.25(4) 4_664 5
S1 La S1 75.21(2) 3 5
S2 La S1 129.61(3) . 5
S2 La S1 72.26(3) 6 5
S2 La Fe 149.49(2) 3_665 4
S1 La Fe 45.44(2) . 4
S3 La Fe 129.29(4) 4_664 4
S1 La Fe 45.40(2) 3 4
S2 La Fe 120.45(2) . 4
S2 La Fe 94.20(2) 6 4
S1 La Fe 44.14(3) 5 4
S1 Fe S1 89.88(4) . 2
S1 Fe S1 89.88(4) . 3
S1 Fe S1 89.88(4) 2 3
S1 Fe S1 178.76(6) . 4_554
S1 Fe S1 90.995(19) 2 4_554
S1 Fe S1 90.996(19) 3 4_554
S1 Fe S1 90.995(19) . 5_554
S1 Fe S1 178.76(6) 2 5_554
S1 Fe S1 90.996(19) 3 5_554
S1 Fe S1 88.11(4) 4_554 5_554
S1 Fe S1 90.995(19) . 6_554
S1 Fe S1 90.996(19) 2 6_554
S1 Fe S1 178.76(6) 3 6_554
S1 Fe S1 88.11(4) 4_554 6_554
S1 Fe S1 88.11(4) 5_554 6_554
S1 Fe La 126.49(2) . 4_554
S1 Fe La 57.03(2) 2 4_554
S1 Fe La 126.20(2) 3 4_554
S1 Fe La 53.47(2) 4_554 4_554
S1 Fe La 121.73(5) 5_554 4_554
S1 Fe La 53.75(2) 6_554 4_554
S1 Fe La 57.03(2) . 6_554
S1 Fe La 126.20(2) 2 6_554
S1 Fe La 126.49(2) 3 6_554
S1 Fe La 121.73(5) 4_554 6_554
S1 Fe La 53.75(2) 5_554 6_554
S1 Fe La 53.47(2) 6_554 6_554
La Fe La 107.18(2) 4_554 6_554
S1 Fe La 126.20(2) . 5_554
S1 Fe La 126.49(2) 2 5_554
S1 Fe La 57.03(2) 3 5_554
S1 Fe La 53.75(2) 4_554 5_554
S1 Fe La 53.47(2) 5_554 5_554
S1 Fe La 121.74(5) 6_554 5_554
La Fe La 107.18(2) 4_554 5_554
La Fe La 107.18(2) 6_554 5_554
S3 Ga S2 112.79(3) 1_554 4_665
S3 Ga S2 112.79(3) 1_554 5_565
S2 Ga S2 105.96(3) 4_665 5_565
S3 Ga S2 112.78(3) 1_554 6
S2 Ga S2 105.96(3) 4_665 6
S2 Ga S2 105.96(3) 5_565 6
Fe S1 Fe 71.94(3) . 4
Fe S1 La 86.03(3) . .
Fe S1 La 81.09(2) 4 .
Fe S1 La 85.76(3) . 2
Fe S1 La 80.85(2) 4 2
La S1 La 161.73(3) . 2
Fe S1 La 78.83(4) . 6_554
Fe S1 La 150.76(4) 4 6_554
La S1 La 97.32(3) . 6_554
La S1 La 97.06(3) 2 6_554
Ga S2 La 89.36(3) 4_664 2_655
Ga S2 La 86.97(3) 4_664 .
La S2 La 102.45(3) 2_655 .
Ga S2 La 122.36(4) 4_664 5_554
La S2 La 143.57(3) 2_655 5_554
La S2 La 97.13(3) . 5_554
Ga S3 La 115.83(3) 1_556 5_565
Ga S3 La 115.83(3) 1_556 6
La S3 La 102.43(4) 5_565 6
Ga S3 La 115.83(3) 1_556 4_665
La S3 La 102.43(4) 5_565 4_665
La S3 La 102.43(4) 6 4_665

loop_
_geom_bond_atom_site_label_1
_geom_bond_atom_site_label_2
_geom_bond_distance
_geom_bond_site_symmetry_2
La S2 2.8649(10) 3_665
La S1 2.9134(10) .
La S3 2.9143(9) 4_664
La S1 2.9260(10) 3
La S2 2.9625(10) .
La S2 3.0241(10) 6
La S1 3.0630(11) 5
La Fe 3.5819(7) 4
Fe S1 2.5429(12) .
Fe S1 2.5429(12) 2
Fe S1 2.5429(12) 3
Fe S1 2.5831(12) 4_554
Fe S1 2.5831(12) 5_554
Fe S1 2.5832(12) 6_554
Fe La 3.5819(7) 4_554
Fe La 3.5819(7) 6_554
Fe La 3.5819(7) 5_554
Ga S3 2.2246(18) 1_554
Ga S2 2.2817(10) 4_665
Ga S2 2.2817(10) 5_565
Ga S2 2.2817(10) 6
S1 Fe 2.5831(12) 4
S1 La 2.9260(10) 2
S1 La 3.0629(11) 6_554
S2 Ga 2.2818(10) 4_664
S2 La 2.8649(10) 2_655
S2 La 3.0241(10) 5_554
S3 Ga 2.2246(18) 1_556
S3 La 2.9143(9) 5_565
S3 La 2.9143(9) 6
S3 La 2.9143(9) 4_665
